data_7212248
loop_
_publ_author_name
'Ye, Heng-Yun'
'Ge, Jia-Zhen'
'Chen, Fang'
'Xiong, Ren-Gen'

_publ_section_title
;
 Reversible phase transition of the 1&#x2009;:&#x2009;1 co-crystal of
 1,4-diazabicyclo-[2.2.2]octane (DABCO) and hydroquinone,
;
_journal_issue 6
_journal_name_full CrystEngComm
_journal_page_first 1705
_journal_paper_doi 10.1039/b923314h
_journal_volume 12
_journal_year 2010
_chemical_formula_moiety 'C6 H12 N2, C6 H6 O2 '
_chemical_formula_sum 'C12 H18 N2 O2'
_chemical_formula_weight 222.28
_chemical_name_systematic
;
?
;
_space_group_IT_number 15
_symmetry_cell_setting monoclinic
_symmetry_space_group_name_Hall '-C 2yc'
_symmetry_space_group_name_H-M 'C 1 2/c 1'
_atom_sites_solution_hydrogens geom
_atom_sites_solution_primary direct
_atom_sites_solution_secondary difmap
_audit_creation_method SHELXL-97
_cell_angle_alpha 90.00
_cell_angle_beta 119.001(7)
_cell_angle_gamma 90.00
_cell_formula_units_Z 4
_cell_length_a 11.9322(10)
_cell_length_b 9.4337(9)
_cell_length_c 11.5728(11)
_cell_measurement_reflns_used 8016
_cell_measurement_temperature 213(2)
_cell_measurement_theta_max 27.45
_cell_measurement_theta_min 3.41
_cell_volume 1139.3(2)
_computing_cell_refinement 'crystalclear (Rigaku, 2005)'
_computing_data_collection 'crystalclear (Rigaku, 2005)'
_computing_data_reduction 'crystalclear (Rigaku, 2005)'
_computing_molecular_graphics 'SHELXtl (Sheldrick, 2008); diamond (Brandenburg & Putz, 2005)'
_computing_publication_material 'SHELXtl (Sheldrick, 2008)'
_computing_structure_refinement 'SHELXtl (Sheldrick, 2008)'
_computing_structure_solution 'SHELXtl (Sheldrick, 2008)'
_diffrn_ambient_temperature 213(2)
_diffrn_detector_area_resol_mean 13.6612
_diffrn_measured_fraction_theta_full 0.998
_diffrn_measured_fraction_theta_max 0.998
_diffrn_measurement_device_type 'Rigaku Raxis-Rapid diffractometer'
_diffrn_measurement_method '/w scans'
_diffrn_radiation_monochromator graphite
_diffrn_radiation_source 'fine-focus sealed tube'
_diffrn_radiation_type MoK\a
_diffrn_radiation_wavelength 0.71075
_diffrn_reflns_av_R_equivalents 0.0188
_diffrn_reflns_av_sigmaI/netI 0.0161
_diffrn_reflns_limit_h_max 15
_diffrn_reflns_limit_h_min -15
_diffrn_reflns_limit_k_max 12
_diffrn_reflns_limit_k_min -10
_diffrn_reflns_limit_l_max 14
_diffrn_reflns_limit_l_min -14
_diffrn_reflns_number 5344
_diffrn_reflns_theta_full 27.44
_diffrn_reflns_theta_max 27.44
_diffrn_reflns_theta_min 3.91
_exptl_absorpt_coefficient_mu 0.089
_exptl_absorpt_correction_T_max 1.0000
_exptl_absorpt_correction_T_min 0.8983
_exptl_absorpt_correction_type multi-scan
_exptl_absorpt_process_details 'crystalclear (Rigaku, 2005)'
_exptl_crystal_colour colourless
_exptl_crystal_density_diffrn 1.296
_exptl_crystal_density_method 'not measured'
_exptl_crystal_description prism
_exptl_crystal_F_000 480
_exptl_crystal_size_max 0.35
_exptl_crystal_size_mid 0.30
_exptl_crystal_size_min 0.30
_refine_diff_density_max 0.211
_refine_diff_density_min -0.330
_refine_diff_density_rms 0.095
_refine_ls_extinction_method none
_refine_ls_goodness_of_fit_ref 1.086
_refine_ls_hydrogen_treatment mixed
_refine_ls_matrix_type full
_refine_ls_number_parameters 77
_refine_ls_number_reflns 1297
_refine_ls_number_restraints 0
_refine_ls_restrained_S_all 1.086
_refine_ls_R_factor_all 0.0477
_refine_ls_R_factor_gt 0.0455
_refine_ls_shift/su_max 0.000
_refine_ls_shift/su_mean 0.000
_refine_ls_structure_factor_coef Fsqd
_refine_ls_weighting_details 'calc w=1/[\s^2^(Fo^2^)+(0.0724P)^2^+0.4603P] where P=(Fo^2^+2Fc^2^)/3'
_refine_ls_weighting_scheme calc
_refine_ls_wR_factor_gt 0.1210
_refine_ls_wR_factor_ref 0.1234
_reflns_number_gt 1197
_reflns_number_total 1297
_reflns_threshold_expression >2sigma(I)
_cod_data_source_file b923314h.txt
_cod_data_source_block 213K
_cod_original_cell_volume 1139.35(18)
_cod_original_sg_symbol_Hall '-C 2yc '
_cod_original_sg_symbol_H-M 'C 2/c'
_cod_database_code 7212248

loop_
_symmetry_equiv_pos_as_xyz
'x, y, z'
'-x, y, -z+1/2'
'x+1/2, y+1/2, z'
'-x+1/2, y+1/2, -z+1/2'
'-x, -y, -z'
'x, -y, z-1/2'
'-x+1/2, -y+1/2, -z'
'x+1/2, -y+1/2, z-1/2'

loop_
_atom_site_label
_atom_site_type_symbol
_atom_site_fract_x
_atom_site_fract_y
_atom_site_fract_z
_atom_site_U_iso_or_equiv
_atom_site_adp_type
_atom_site_occupancy
_atom_site_symmetry_multiplicity
_atom_site_calc_flag
_atom_site_refinement_flags
C3 C -0.06893(11) 0.34652(12) 0.11341(11) 0.0338(3) Uani 1 1 d .
H3A H -0.1165 0.3484 0.0207 0.041 Uiso 1 1 calc R
C4 C 0.06397(11) 0.34509(11) 0.17521(11) 0.0306(3) Uani 1 1 d .
C5 C 0.13233(11) 0.34516(12) 0.31294(11) 0.0323(3) Uani 1 1 d .
H5A H 0.2224 0.3443 0.3563 0.039 Uiso 1 1 calc R
C7 C 0.42778(11) 0.21428(12) 0.22698(12) 0.0362(3) Uani 1 1 d .
H7B H 0.3816 0.1677 0.1407 0.043 Uiso 1 1 calc R
H7A H 0.4115 0.1608 0.2900 0.043 Uiso 1 1 calc R
C8 C 0.40110(10) 0.43790(13) 0.11769(10) 0.0325(3) Uani 1 1 d .
H8B H 0.3750 0.5371 0.1139 0.039 Uiso 1 1 calc R
H8A H 0.3483 0.3956 0.0303 0.039 Uiso 1 1 calc R
C9 C 0.45631(10) 0.43122(13) 0.34620(10) 0.0321(3) Uani 1 1 d .
H9B H 0.4476 0.3785 0.4144 0.039 Uiso 1 1 calc R
H9A H 0.4237 0.5274 0.3424 0.039 Uiso 1 1 calc R
N2 N 0.38047(9) 0.36087(10) 0.21688(9) 0.0280(3) Uani 1 1 d .
O1 O 0.12128(9) 0.34438(12) 0.09805(9) 0.0482(3) Uani 1 1 d .
H1 H 0.211(2) 0.3505(19) 0.148(2) 0.070(6) Uiso 1 1 d .

loop_
_atom_site_aniso_label
_atom_site_aniso_U_11
_atom_site_aniso_U_22
_atom_site_aniso_U_33
_atom_site_aniso_U_23
_atom_site_aniso_U_13
_atom_site_aniso_U_12
C3 0.0299(6) 0.0423(6) 0.0262(5) -0.0057(4) 0.0112(4) 0.0014(4)
C4 0.0297(6) 0.0336(6) 0.0306(5) -0.0050(4) 0.0161(4) -0.0021(4)
C5 0.0250(5) 0.0388(6) 0.0310(6) 0.0013(4) 0.0118(4) -0.0030(4)
C7 0.0436(7) 0.0281(6) 0.0373(6) -0.0032(4) 0.0200(5) -0.0072(4)
C8 0.0297(5) 0.0396(6) 0.0270(5) 0.0076(4) 0.0129(4) 0.0044(4)
C9 0.0317(6) 0.0397(6) 0.0281(5) -0.0079(4) 0.0170(4) -0.0023(4)
N2 0.0274(5) 0.0332(5) 0.0247(4) -0.0024(3) 0.0136(4) -0.0033(3)
O1 0.0305(5) 0.0856(8) 0.0317(5) -0.0103(4) 0.0175(4) -0.0044(4)

loop_
_atom_type_symbol
_atom_type_description
_atom_type_scat_dispersion_real
_atom_type_scat_dispersion_imag
_atom_type_scat_source
C C 0.0033 0.0016 'International Tables Vol C Tables 4.2.6.8 and 6.1.1.4'
H H 0.0000 0.0000 'International Tables Vol C Tables 4.2.6.8 and 6.1.1.4'
N N 0.0061 0.0033 'International Tables Vol C Tables 4.2.6.8 and 6.1.1.4'
O O 0.0106 0.0060 'International Tables Vol C Tables 4.2.6.8 and 6.1.1.4'

loop_
_geom_angle_atom_site_label_1
_geom_angle_atom_site_label_2
_geom_angle_atom_site_label_3
_geom_angle
_geom_angle_site_symmetry_1
_geom_angle_site_symmetry_3
C5 C3 C4 120.69(11) 2 .
C5 C3 H3A 119.7 2 .
C4 C3 H3A 119.7 . .
O1 C4 C3 118.24(11) . .
O1 C4 C5 123.20(11) . .
C3 C4 C5 118.56(11) . .
C3 C5 C4 120.74(10) 2 .
C3 C5 H5A 119.6 2 .
C4 C5 H5A 119.6 . .
N2 C7 C7 110.41(6) . 2_655
N2 C7 H7B 109.6 . .
C7 C7 H7B 109.6 2_655 .
N2 C7 H7A 109.6 . .
C7 C7 H7A 109.6 2_655 .
H7B C7 H7A 108.1 . .
N2 C8 C9 110.28(8) . 2_655
N2 C8 H8B 109.6 . .
C9 C8 H8B 109.6 2_655 .
N2 C8 H8A 109.6 . .
C9 C8 H8A 109.6 2_655 .
H8B C8 H8A 108.1 . .
N2 C9 C8 110.22(8) . 2_655
N2 C9 H9B 109.6 . .
C8 C9 H9B 109.6 2_655 .
N2 C9 H9A 109.6 . .
C8 C9 H9A 109.6 2_655 .
H9B C9 H9A 108.1 . .
C8 N2 C7 108.73(9) . .
C8 N2 C9 108.37(9) . .
C7 N2 C9 108.50(9) . .
C4 O1 H1 112.4(13) . .

loop_
_geom_bond_atom_site_label_1
_geom_bond_atom_site_label_2
_geom_bond_distance
_geom_bond_site_symmetry_2
C3 C5 1.3872(16) 2
C3 C4 1.3880(17) .
C3 H3A 0.9400 .
C4 O1 1.3629(14) .
C4 C5 1.3946(16) .
C5 C3 1.3872(16) 2
C5 H5A 0.9400 .
C7 N2 1.4767(15) .
C7 C7 1.537(2) 2_655
C7 H7B 0.9800 .
C7 H7A 0.9800 .
C8 N2 1.4765(13) .
C8 C9 1.5440(15) 2_655
C8 H8B 0.9800 .
C8 H8A 0.9800 .
C9 N2 1.4786(13) .
C9 C8 1.5440(15) 2_655
C9 H9B 0.9800 .
C9 H9A 0.9800 .
O1 H1 0.94(2) .

loop_
_geom_hbond_atom_site_label_D
_geom_hbond_atom_site_label_H
_geom_hbond_atom_site_label_A
_geom_hbond_distance_DH
_geom_hbond_distance_HA
_geom_hbond_distance_DA
_geom_hbond_angle_DHA
O1 H1 N2 0.94(2) 1.79(2) 2.7122(13) 170.5(19)

loop_
_geom_torsion_atom_site_label_1
_geom_torsion_atom_site_label_2
_geom_torsion_atom_site_label_3
_geom_torsion_atom_site_label_4
_geom_torsion
_geom_torsion_site_symmetry_1
_geom_torsion_site_symmetry_4
C5 C3 C4 O1 179.03(11) 2 .
C5 C3 C4 C5 -1.28(14) 2 .
O1 C4 C5 C3 179.72(11) . 2
C3 C4 C5 C3 0.04(14) . 2
C9 C8 N2 C7 -55.76(11) 2_655 .
C9 C8 N2 C9 61.98(10) 2_655 .
C7 C7 N2 C8 61.47(14) 2_655 .
C7 C7 N2 C9 -56.19(14) 2_655 .
C8 C9 N2 C8 -56.17(10) 2_655 .
C8 C9 N2 C7 61.72(11) 2_655 .
